data_2009454
loop_
_publ_author_name
'Garcia, J.G.'
'Morales, G.'
'Fronczek, F.R.'
'McLaughlin, M.L.'

_publ_section_title
;The structures of
 <i>endo</i>-13-<i>syn</i>-methyltricyclo[8.2.1.0^2,9^]trideca-5,11-dien-13-<i>anti</i>-ol,
 <i>endo</i>-13-<i>syn</i>-methyltricyclo[8.2.1.0^2,9^]trideca-5,11-dien-13-<i>anti</i>-yl
 acetate and its corresponding <i>endo</i>-<i>endo</i>-<i>anti</i>
 Diels--Alder adducts with
 1,2,3,4-tetrachloro-5,5-dimethoxy-1,3-cyclopentadiene and
 hexachlorocyclopentadiene
;
_journal_issue 2
_journal_name_full 'Acta Crystallographica Section C'
_journal_page_first 317
_journal_page_last 324
_journal_paper_doi 10.1107/S0108270193007061
_journal_volume 50
_journal_year 1994
_chemical_formula_moiety 'C23 H28 Cl4 O4'
_chemical_formula_sum 'C23 H28 Cl4 O4'
_chemical_formula_weight 510.3
_symmetry_cell_setting monoclinic
_symmetry_space_group_name_Hall '-P 2ybc'
_symmetry_space_group_name_H-M 'P 1 21/c 1'
_atom_type_scat_source IntTabIV
_cell_angle_alpha 90.
_cell_angle_beta 105.549(6)
_cell_angle_gamma 90.
_cell_formula_units_Z 4
_cell_length_a 12.9664(9)
_cell_length_b 11.3814(10)
_cell_length_c 16.6962(14)
_cell_measurement_reflns_used 25
_cell_measurement_temperature 296
_cell_measurement_theta_max 12
_cell_measurement_theta_min 10
_cell_volume 2373.8(3)
_diffrn_measurement_device 'Enraf-Nonius CAD-4'
_diffrn_measurement_method \w-2\q
_diffrn_radiation_type MoK\a
_diffrn_radiation_wavelength 0.71073
_diffrn_reflns_av_R_equivalents 0.017
_diffrn_reflns_limit_h_max 15
_diffrn_reflns_limit_h_min 0
_diffrn_reflns_limit_k_max 13
_diffrn_reflns_limit_k_min 0
_diffrn_reflns_limit_l_max 19
_diffrn_reflns_limit_l_min -19
_diffrn_reflns_number 4582
_diffrn_reflns_theta_max 25
_diffrn_standards_decay_% <2
_diffrn_standards_interval_time 166.67
_diffrn_standards_number 3
_exptl_absorpt_coefficient_mu 0.53
_exptl_absorpt_correction_T_max 1.000
_exptl_absorpt_correction_T_min 0.975
_exptl_absorpt_correction_type empirical
_exptl_crystal_colour colorless
_exptl_crystal_density_diffrn 1.428
_exptl_crystal_description prism
_exptl_crystal_size_max 0.38
_exptl_crystal_size_mid 0.15
_exptl_crystal_size_min 0.15
_refine_diff_density_max 0.25
_refine_diff_density_min -0.10
_refine_ls_extinction_coef 4E-8(2)
_refine_ls_extinction_method '(1 + gI~c~)^-1^ applied to F~c~'
_refine_ls_goodness_of_fit_obs 1.580
_refine_ls_hydrogen_treatment noref
_refine_ls_number_parameters 281
_refine_ls_number_reflns 4158
_refine_ls_R_factor_obs 0.039
_refine_ls_shift/esd_max 0.01
_refine_ls_structure_factor_coef F
_refine_ls_weighting_details 'w = 4F~o~^2^[\s^2^(I) + (0.02F~o~^2^)^2^]^-1^'
_refine_ls_weighting_scheme calc
_refine_ls_wR_factor_obs 0.039
_reflns_number_observed 2541
_reflns_number_total 4158
_reflns_observed_criterion I>3\s(I)
_cod_data_source_file hh1071.cif
_cod_data_source_block hh1071_structure_3_of_4
_cod_depositor_comments
;
The following automatic conversions were performed:

'_refine_ls_weighting_scheme' value '4F~o~^2^[\s^2^(I) +
(0.02F~o~^2^)^2^]^-1^' was changed to 'calc'. New tag
'_refine_ls_weighting_details' was created. The value of the new tag
was set to 'w = 4F~o~^2^[\s^2^(I) + (0.02F~o~^2^)^2^]^-1^'.

Automatic conversion script
Id: cif_fix_values 3143 2015-03-26 13:38:13Z robertas 
;
_cod_original_cell_volume 2373.8(7)
_cod_original_sg_symbol_H-M 'P 21/c'
_cod_database_code 2009454

loop_
_atom_site_label
_atom_site_fract_x
_atom_site_fract_y
_atom_site_fract_z
Cl1 .71217(8) .90651(9) .63144(5)
Cl2 .48785(6) .75340(10) .55502(6)
Cl3 .51285(7) .59650(10) .38880(6)
Cl4 .74357(7) .65526(9) .35303(5)
O1 .7232(2) .1690(2) .72680(10)
O2 .6814(2) .2125(3) .84540(10)
O3 .8615(2) .8400(2) .51750(10)
O4 .7006(2) .8931(2) .42370(10)
C1 .7760(2) .6821(3) .6018(2)
C2 .7893(2) .6105(3) .5243(2)
C3 .7567(2) .4813(3) .5180(2)
C4 .8385(2) .3993(3) .5744(2)
C5 .7981(2) .3318(3) .6392(2)
C6 .7806(2) .4030(3) .7154(2)
C7 .8074(2) .5344(3) .7229(2)
C8 .7288(2) .6170(3) .6639(2)
C9 .7073(2) .7890(3) .5613(2)
C10 .5971(2) .7440(3) .5174(2)
C11 .6077(2) .6827(3) .4528(2)
C12 .7242(2) .6872(3) .4516(2)
C13 .7528(2) .8137(3) .4851(2)
C14 .8759(2) .2329(3) .6826(2)
C15 .9806(2) .2912(3) .7248(2)
C16 .9658(2) .3500(3) .7888(2)
C17 .8511(2) .3326(3) .7907(2)
C18 .8347(2) .2054(3) .7589(2)
C19 .8926(3) .1098(3) .8177(2)
C20 .6570(3) .1737(3) .7758(2)
C21 .5500(3) .1247(4) .7321(3)
C22 .9247(3) .8492(4) .4606(2)
C23 .6968(4) 1.0109(4) .4459(3)
H1 .8460 .7012 .6378
H2 .8640 .5953 .5266
H3a .7441 .4563 .4612
H3b .6901 .4745 .5327
H4a .8994 .4451 .6034
H4b .8635 .3431 .5404
H5 .7296 .3071 .6036
H6 .7039 .4061 .7095
H7a .8765 .5447 .7124
H7b .8141 .5589 .7792
H8a .6686 .5705 .6331
H8b .7012 .6732 .6959
H14 .8809 .1689 .6446
H15 1.0468 .2855 .7087
H16 1.0189 .3975 .8280
H17 .8353 .3533 .8430
H19a .9664 .1291 .8409
H19b .8604 .0982 .8624
H19c .8895 .0363 .7887
H21a .5058 .1436 .7638
H21b .5518 .0408 .7261
H21c .5223 .1575 .6773
H22a .9977 .8677 .4880
H22b .9238 .7780 .4297
H22c .8982 .9113 .4203
H23a .6594 1.0592 .4004
H23b .6618 1.0209 .4900
H23c .7681 1.0438 .4667

loop_
_geom_angle_atom_site_label_1
_geom_angle_atom_site_label_2
_geom_angle_atom_site_label_3
_geom_angle
_geom_angle_publ_flag
C18 O1 C20 120.0(2) yes
C13 O3 C22 117.4(2) yes
C13 O4 C23 118.1(2) yes
C2 C1 C8 117.2(3) yes
C2 C1 C9 102.9(2) yes
C8 C1 C9 112.9(3) yes
C1 C2 C3 117.7(3) yes
C1 C2 C12 101.3(2) yes
C3 C2 C12 114.0(2) yes
C2 C3 C4 114.3(2) yes
C3 C4 C5 115.4(3) yes
C4 C5 C6 117.6(3) yes
C4 C5 C14 113.0(3) yes
C6 C5 C14 102.3(2) yes
C5 C6 C7 119.3(3) yes
C5 C6 C17 101.9(2) yes
C7 C6 C17 111.3(2) yes
C6 C7 C8 116.6(2) yes
C1 C8 C7 114.5(3) yes
Cl1 C9 C1 113.0(2) yes
Cl1 C9 C10 116.0(2) yes
Cl1 C9 C13 116.7(2) yes
C5 C14 C18 101.9(3) yes
C15 C14 C18 99.8(2) yes
C14 C15 C16 107.2(3) yes
C15 C16 C17 108.0(3) yes
C6 C17 C16 106.4(3) yes
C6 C17 C18 102.0(2) yes
C16 C17 C18 99.3(3) yes
O1 C18 C14 106.5(2) yes
C1 C9 C10 107.6(3) yes
C1 C9 C13 101.5(2) yes
C10 C9 C13 100.4(2) yes
Cl2 C10 C9 125.0(2) yes
Cl2 C10 C11 127.9(2) yes
C9 C10 C11 106.4(3) yes
Cl3 C11 C10 126.8(3) yes
Cl3 C11 C12 124.3(2) yes
C10 C11 C12 108.4(2) yes
Cl4 C12 C2 115.5(2) yes
Cl4 C12 C11 113.3(2) yes
Cl4 C12 C13 116.5(2) yes
C2 C12 C11 107.8(3) yes
C2 C12 C13 102.3(2) yes
C11 C12 C13 99.7(3) yes
O3 C13 O4 112.6(3) yes
O3 C13 C9 106.5(2) yes
O3 C13 C12 117.1(3) yes
O4 C13 C9 119.9(3) yes
O4 C13 C12 108.3(2) yes
C9 C13 C12 91.2(2) yes
C5 C14 C15 106.8(3) yes
O1 C18 C17 115.1(3) yes
O1 C18 C19 107.6(3) yes
C14 C18 C17 92.8(3) yes
C14 C18 C19 117.3(3) yes
C17 C18 C19 116.9(2) yes
O1 C20 O2 124.1(3) yes
O1 C20 C21 110.6(3) yes
O2 C20 C21 125.3(3) yes

loop_
_geom_bond_atom_site_label_1
_geom_bond_atom_site_label_2
_geom_bond_distance
_geom_bond_publ_flag
Cl1 C9 1.768(3) yes
Cl2 C10 1.699(3) yes
Cl3 C11 1.707(3) yes
Cl4 C12 1.768(3) yes
O1 C18 1.461(3) yes
O1 C20 1.335(4) yes
O2 C20 1.203(4) yes
O3 C13 1.401(3) yes
O3 C22 1.415(5) yes
O4 C13 1.397(4) yes
O4 C23 1.397(5) yes
C1 C2 1.578(4) yes
C1 C8 1.528(5) yes
C1 C9 1.552(4) yes
C2 C3 1.527(5) yes
C2 C12 1.549(4) yes
C3 C4 1.532(4) yes
C4 C5 1.529(5) yes
C5 C6 1.574(4) yes
C5 C14 1.555(4) yes
C6 C7 1.533(5) yes
C6 C17 1.563(4) yes
C7 C8 1.534(4) yes
C9 C10 1.510(4) yes
C9 C13 1.565(5) yes
C10 C11 1.322(5) yes
C11 C12 1.516(4) yes
C12 C13 1.553(5) yes
C14 C15 1.506(4) yes
C14 C18 1.540(5) yes
C15 C16 1.317(5) yes
C16 C17 1.510(4) yes
C17 C18 1.537(5) yes
C18 C19 1.522(5) yes
C20 C21 1.493(5) yes

loop_
_geom_torsion_atom_site_label_1
_geom_torsion_atom_site_label_2
_geom_torsion_atom_site_label_3
_geom_torsion_atom_site_label_4
_geom_torsion
_geom_torsion_publ_flag
C4 C5 C6 C7 -1.7(4) yes
C8 C1 C2 C3 -1.4(4) yes
C2 C3 C4 C5 119.1(3) yes
C6 C7 C8 C1 -115.9(3) yes
